data_4038240
loop_
_publ_author_name
'Tan, Xing-Fa'
'Zhang, Fa-Guang'
'Ma, Jun-An'

_publ_section_title
;
 Asymmetric synthesis of CF<sub>2</sub>-functionalized aziridines by
 combined strong Br\/onsted acid catalysis.
;
_journal_name_full 'Beilstein journal of organic chemistry'
_journal_page_first 638
_journal_page_last 644
_journal_paper_doi 10.3762/bjoc.16.60
_journal_volume 16
_journal_year 2020
_chemical_absolute_configuration rm
_chemical_formula_moiety 'C23 H20 Cl F2 N O4 S'
_chemical_formula_sum 'C23 H20 Cl F2 N O4 S'
_chemical_formula_weight 479.91
_space_group_crystal_system monoclinic
_space_group_IT_number 4
_space_group_name_Hall 'P 2yb'
_space_group_name_H-M_alt 'P 1 21 1'
_atom_sites_solution_hydrogens geom
_atom_sites_solution_primary dual
_audit_creation_date 2019-12-13
_audit_creation_method
;
Olex2 1.2
(compiled 2018.05.29 svn.r3508 for OlexSys, GUI svn.r5506)
;
_cell_angle_alpha 90
_cell_angle_beta 90.12(5)
_cell_angle_gamma 90
_cell_formula_units_Z 2
_cell_length_a 5.5826(8)
_cell_length_b 16.132(2)
_cell_length_c 11.8958(13)
_cell_measurement_reflns_used 4059
_cell_measurement_temperature 170
_cell_measurement_theta_max 25.505
_cell_measurement_theta_min 2.525
_cell_volume 1071.3(2)
_computing_cell_refinement 'SAINT V8.38A (?, 2016)'
_computing_data_reduction 'SAINT V8.38A (?, 2016)'
_computing_molecular_graphics 'Olex2 (Dolomanov et al., 2009)'
_computing_publication_material 'Olex2 (Dolomanov et al., 2009)'
_computing_structure_refinement 'ShelXL (Sheldrick, 2015)'
_computing_structure_solution 'ShelXT (Sheldrick, 2015)'
_diffrn_ambient_temperature 170.0
_diffrn_measured_fraction_theta_full 0.999
_diffrn_measured_fraction_theta_max 0.991
_diffrn_measurement_device_type 'D8 VENTURE'
_diffrn_measurement_method '\f and \w scans'
_diffrn_radiation_type MoK\a
_diffrn_radiation_wavelength 0.71073
_diffrn_reflns_av_R_equivalents 0.0518
_diffrn_reflns_av_unetI/netI 0.0626
_diffrn_reflns_Laue_measured_fraction_full 0.999
_diffrn_reflns_Laue_measured_fraction_max 0.991
_diffrn_reflns_limit_h_max 7
_diffrn_reflns_limit_h_min -6
_diffrn_reflns_limit_k_max 19
_diffrn_reflns_limit_k_min -20
_diffrn_reflns_limit_l_max 14
_diffrn_reflns_limit_l_min -14
_diffrn_reflns_number 12417
_diffrn_reflns_point_group_measured_fraction_full 0.981
_diffrn_reflns_point_group_measured_fraction_max 0.959
_diffrn_reflns_theta_full 25.242
_diffrn_reflns_theta_max 26.564
_diffrn_reflns_theta_min 2.525
_diffrn_standards_number 0
_exptl_absorpt_coefficient_mu 0.325
_exptl_absorpt_correction_T_max 0.7454
_exptl_absorpt_correction_T_min 0.6926
_exptl_absorpt_correction_type multi-scan
_exptl_absorpt_process_details
'SADABS-2016/2 (Bruker,2016/2) was used for absorption correction. wR2(int) was 0.0905 before and 0.0580 after correction. The Ratio of minimum to maximum transmission is 0.9292. The \l/2 correction factor is Not present.'
_exptl_crystal_colour colourless
_exptl_crystal_colour_primary colourless
_exptl_crystal_density_diffrn 1.488
_exptl_crystal_description block
_exptl_crystal_F_000 496
_exptl_crystal_size_max 0.19
_exptl_crystal_size_mid 0.12
_exptl_crystal_size_min 0.08
_refine_diff_density_max 0.247
_refine_diff_density_min -0.317
_refine_diff_density_rms 0.056
_refine_ls_abs_structure_details
;
 Flack x determined using 1263 quotients [(I+)-(I-)]/[(I+)+(I-)]
 (Parsons, Flack and Wagner, Acta Cryst. B69 (2013) 249-259).
;
_refine_ls_abs_structure_Flack -0.07(5)
_refine_ls_extinction_method none
_refine_ls_goodness_of_fit_ref 1.035
_refine_ls_hydrogen_treatment constr
_refine_ls_matrix_type full
_refine_ls_number_parameters 290
_refine_ls_number_reflns 4273
_refine_ls_number_restraints 1
_refine_ls_restrained_S_all 1.035
_refine_ls_R_factor_all 0.0685
_refine_ls_R_factor_gt 0.0434
_refine_ls_shift/su_max 0.001
_refine_ls_shift/su_mean 0.000
_refine_ls_structure_factor_coef Fsqd
_refine_ls_weighting_details 'w=1/[\s^2^(Fo^2^)+(0.0405P)^2^+0.1790P] where P=(Fo^2^+2Fc^2^)/3'
_refine_ls_weighting_scheme calc
_refine_ls_wR_factor_gt 0.0836
_refine_ls_wR_factor_ref 0.0982
_reflns_Friedel_coverage 0.866
_reflns_Friedel_fraction_full 0.962
_reflns_Friedel_fraction_max 0.924
_reflns_number_gt 3351
_reflns_number_total 4273
_reflns_threshold_expression 'I > 2\s(I)'
_cod_data_source_file 1860-5397-16-60-S3.cif
_cod_data_source_block ds
_cod_depositor_comments 'Adding full bibliography for 4038239--4038240.cif.'
_cod_database_code 4038240
_shelx_shelxl_version_number 2018/3
_shelx_space_group_comment
;
The symmetry employed for this shelxl refinement is uniquely defined
by the following loop, which should always be used as a source of
symmetry information in preference to the above space-group names.
They are only intended as comments.
;
_shelx_estimated_absorpt_t_max 0.974
_shelx_estimated_absorpt_t_min 0.941
_olex2_refinement_description
;
1. Fixed Uiso
 At 1.2 times of:
  All C(H) groups, All N(H) groups
 At 1.5 times of:
  All C(H,H,H) groups
2.a Ternary CH refined with riding coordinates:
 C8(H8), C9(H9)
2.b Aromatic/amide H refined with riding coordinates:
 N1(H1), C22(H22), C16(H16), C19(H19), C21(H21), C12(H12), C18(H18), C13(H13),
 C14(H14), C15(H15), C1(H1A), C4(H4), C5(H5), C3(H3), C2(H2)
2.c Idealised Me refined as rotating group:
 C23(H23A,H23B,H23C)
;
_olex2_submission_special_instructions 'No special instructions were received'

loop_
_space_group_symop_operation_xyz
'x, y, z'
'-x, y+1/2, -z'

loop_
_atom_site_label
_atom_site_type_symbol
_atom_site_fract_x
_atom_site_fract_y
_atom_site_fract_z
_atom_site_U_iso_or_equiv
_atom_site_adp_type
_atom_site_occupancy
_atom_site_site_symmetry_order
_atom_site_calc_flag
_atom_site_refinement_flags_posn
_atom_site_refinement_flags_adp
_atom_site_refinement_flags_occupancy
_atom_site_disorder_assembly
_atom_site_disorder_group
S1 S 0.55533(19) 0.46500(8) 0.51198(9) 0.0294(3) Uani 1 1 d . . . . .
Cl1 Cl 0.8607(2) 0.46255(8) 0.06600(9) 0.0347(3) Uani 1 1 d . . . . .
F2 F 0.9402(5) 0.38823(16) 0.4369(2) 0.0350(7) Uani 1 1 d . . . . .
F1 F 0.5991(5) 0.33950(15) 0.3822(2) 0.0373(7) Uani 1 1 d . . . . .
O2 O 0.3610(6) 0.5048(2) 0.4549(3) 0.0375(8) Uani 1 1 d . . . . .
O3 O 0.3769(6) 0.3789(2) 0.1742(3) 0.0362(8) Uani 1 1 d . . . . .
O4 O 0.8605(6) 0.85971(19) 0.2016(3) 0.0394(9) Uani 1 1 d . . . . .
O1 O 0.5112(7) 0.4026(2) 0.5950(3) 0.0450(9) Uani 1 1 d . . . . .
N1 N 0.9186(7) 0.5241(2) 0.3070(3) 0.0277(9) Uani 1 1 d . . . . .
H1 H 1.053982 0.509419 0.339308 0.033 Uiso 1 1 calc R . . . .
C17 C 0.8918(8) 0.6074(3) 0.2781(3) 0.0239(10) Uani 1 1 d . . . . .
C22 C 1.0712(8) 0.6633(3) 0.3097(4) 0.0281(11) Uani 1 1 d . . . . .
H22 H 1.206848 0.643575 0.349951 0.034 Uiso 1 1 calc R . . . .
C11 C 0.6120(8) 0.2663(3) 0.1116(4) 0.0240(10) Uani 1 1 d . . . . .
C16 C 0.4355(9) 0.2072(3) 0.1290(4) 0.0287(11) Uani 1 1 d . . . . .
H16 H 0.296956 0.221123 0.171227 0.034 Uiso 1 1 calc R . . . .
C10 C 0.5757(8) 0.3502(3) 0.1587(4) 0.0252(10) Uani 1 1 d . . . . .
C19 C 0.6786(9) 0.7227(3) 0.1953(4) 0.0305(11) Uani 1 1 d . . . . .
H19 H 0.542044 0.742970 0.156198 0.037 Uiso 1 1 calc R . . . .
C21 C 1.0557(9) 0.7458(3) 0.2838(4) 0.0313(11) Uani 1 1 d . . . . .
H21 H 1.180834 0.782339 0.305672 0.038 Uiso 1 1 calc R . . . .
C20 C 0.8580(9) 0.7767(3) 0.2257(4) 0.0283(11) Uani 1 1 d . . . . .
C12 C 0.8146(9) 0.2452(3) 0.0483(4) 0.0293(11) Uani 1 1 d . . . . .
H12 H 0.938681 0.284651 0.037496 0.035 Uiso 1 1 calc R . . . .
C8 C 0.7448(7) 0.4610(3) 0.2885(3) 0.0239(9) Uani 1 1 d . . . . .
H8 H 0.587365 0.488613 0.274037 0.029 Uiso 1 1 calc R . . . .
C18 C 0.6947(8) 0.6385(3) 0.2214(4) 0.0262(10) Uani 1 1 d . . . . .
H18 H 0.568854 0.602143 0.199869 0.031 Uiso 1 1 calc R . . . .
C13 C 0.8340(8) 0.1669(3) 0.0017(4) 0.0302(11) Uani 1 1 d . . . . .
H13 H 0.968886 0.153355 -0.043291 0.036 Uiso 1 1 calc R . . . .
C7 C 0.7226(8) 0.4113(3) 0.3978(4) 0.0280(10) Uani 1 1 d . . . . .
C14 C 0.6580(9) 0.1085(3) 0.0203(4) 0.0299(11) Uani 1 1 d . . . . .
H14 H 0.672567 0.054736 -0.011483 0.036 Uiso 1 1 calc R . . . .
C15 C 0.4594(9) 0.1282(3) 0.0854(4) 0.0317(11) Uani 1 1 d . . . . .
H15 H 0.340543 0.087429 0.099863 0.038 Uiso 1 1 calc R . . . .
C9 C 0.7958(8) 0.4021(3) 0.1893(3) 0.0249(10) Uani 1 1 d . . . . .
H9 H 0.934113 0.365036 0.207599 0.030 Uiso 1 1 calc R . . . .
C6 C 0.7432(8) 0.5412(3) 0.5677(4) 0.0294(11) Uani 1 1 d . . . . .
C1 C 0.7098(10) 0.6229(3) 0.5362(4) 0.0377(12) Uani 1 1 d . . . . .
H1A H 0.587114 0.637212 0.484264 0.045 Uiso 1 1 calc R . . . .
C4 C 1.0679(10) 0.5796(4) 0.6845(5) 0.0499(15) Uani 1 1 d . . . . .
H4 H 1.192915 0.565560 0.735358 0.060 Uiso 1 1 calc R . . . .
C5 C 0.9216(9) 0.5175(3) 0.6428(4) 0.0399(13) Uani 1 1 d . . . . .
H5 H 0.942191 0.461215 0.664419 0.048 Uiso 1 1 calc R . . . .
C23 C 0.6608(10) 0.8917(3) 0.1423(4) 0.0433(13) Uani 1 1 d . . . . .
H23A H 0.648465 0.864344 0.068985 0.065 Uiso 1 1 calc GR . . . .
H23B H 0.681275 0.951501 0.131403 0.065 Uiso 1 1 calc GR . . . .
H23C H 0.514540 0.881430 0.185521 0.065 Uiso 1 1 calc GR . . . .
C3 C 1.0368(11) 0.6613(4) 0.6540(5) 0.0512(16) Uani 1 1 d . . . . .
H3 H 1.140701 0.702540 0.683766 0.061 Uiso 1 1 calc R . . . .
C2 C 0.8573(11) 0.6839(3) 0.5813(5) 0.0483(15) Uani 1 1 d . . . . .
H2 H 0.834158 0.740424 0.561904 0.058 Uiso 1 1 calc R . . . .

loop_
_atom_site_aniso_label
_atom_site_aniso_U_11
_atom_site_aniso_U_22
_atom_site_aniso_U_33
_atom_site_aniso_U_23
_atom_site_aniso_U_13
_atom_site_aniso_U_12
S1 0.0268(6) 0.0347(6) 0.0267(5) 0.0013(6) -0.0002(4) -0.0036(6)
Cl1 0.0417(7) 0.0325(6) 0.0299(6) 0.0030(6) 0.0052(5) -0.0008(7)
F2 0.0342(16) 0.0339(16) 0.0369(15) 0.0047(12) -0.0076(12) 0.0068(13)
F1 0.0483(18) 0.0245(15) 0.0390(16) 0.0026(12) -0.0053(13) -0.0116(13)
O2 0.0239(19) 0.054(2) 0.0349(18) -0.0033(16) -0.0062(15) 0.0059(16)
O3 0.0210(18) 0.041(2) 0.046(2) -0.0110(16) -0.0030(15) 0.0057(15)
O4 0.051(2) 0.0226(18) 0.045(2) 0.0032(15) -0.0026(17) -0.0022(16)
O1 0.056(2) 0.046(2) 0.0338(19) 0.0092(17) 0.0048(17) -0.014(2)
N1 0.025(2) 0.023(2) 0.035(2) 0.0023(17) -0.0105(17) -0.0025(17)
C17 0.026(2) 0.024(2) 0.021(2) -0.0017(18) 0.0025(18) 0.000(2)
C22 0.023(3) 0.031(3) 0.030(3) 0.000(2) -0.003(2) 0.001(2)
C11 0.021(2) 0.028(2) 0.023(2) -0.0005(19) -0.0028(18) 0.002(2)
C16 0.021(3) 0.036(3) 0.028(3) -0.001(2) 0.001(2) -0.003(2)
C10 0.026(3) 0.029(2) 0.021(2) -0.0028(19) -0.0021(19) 0.001(2)
C19 0.032(3) 0.031(3) 0.028(3) 0.001(2) 0.000(2) 0.004(2)
C21 0.030(3) 0.029(3) 0.035(3) -0.003(2) 0.001(2) -0.004(2)
C20 0.034(3) 0.020(2) 0.030(3) 0.0011(19) 0.006(2) 0.001(2)
C12 0.026(3) 0.029(3) 0.033(3) 0.000(2) 0.003(2) 0.000(2)
C8 0.022(2) 0.022(2) 0.028(2) 0.003(2) -0.0011(16) 0.000(2)
C18 0.024(2) 0.025(2) 0.029(2) -0.0031(19) -0.0017(19) 0.001(2)
C13 0.030(3) 0.034(3) 0.026(2) 0.001(2) -0.001(2) 0.004(2)
C7 0.028(3) 0.022(2) 0.034(3) 0.0035(19) -0.007(2) -0.003(2)
C14 0.038(3) 0.024(2) 0.028(2) -0.0018(19) -0.010(2) 0.000(2)
C15 0.030(3) 0.028(3) 0.037(3) 0.002(2) -0.005(2) -0.009(2)
C9 0.023(2) 0.023(2) 0.028(2) 0.0009(18) -0.0032(19) 0.000(2)
C6 0.024(3) 0.040(3) 0.024(2) -0.003(2) -0.0008(19) -0.002(2)
C1 0.044(3) 0.036(3) 0.032(3) -0.001(2) 0.000(2) 0.001(3)
C4 0.034(3) 0.077(5) 0.039(3) -0.018(3) -0.009(2) -0.003(3)
C5 0.037(3) 0.048(3) 0.035(3) -0.006(2) -0.005(2) 0.004(3)
C23 0.063(4) 0.025(3) 0.042(3) 0.006(2) 0.000(3) 0.007(3)
C3 0.046(4) 0.064(4) 0.044(3) -0.027(3) 0.005(3) -0.012(3)
C2 0.063(4) 0.039(3) 0.044(3) -0.013(3) 0.010(3) -0.012(3)

loop_
_atom_type_symbol
_atom_type_description
_atom_type_scat_dispersion_real
_atom_type_scat_dispersion_imag
_atom_type_scat_source
C C 0.0033 0.0016 'International Tables Vol C Tables 4.2.6.8 and 6.1.1.4'
H H 0.0000 0.0000 'International Tables Vol C Tables 4.2.6.8 and 6.1.1.4'
Cl Cl 0.1484 0.1585 'International Tables Vol C Tables 4.2.6.8 and 6.1.1.4'
F F 0.0171 0.0103 'International Tables Vol C Tables 4.2.6.8 and 6.1.1.4'
N N 0.0061 0.0033 'International Tables Vol C Tables 4.2.6.8 and 6.1.1.4'
O O 0.0106 0.0060 'International Tables Vol C Tables 4.2.6.8 and 6.1.1.4'
S S 0.1246 0.1234 'International Tables Vol C Tables 4.2.6.8 and 6.1.1.4'

loop_
_geom_angle_atom_site_label_1
_geom_angle_atom_site_label_2
_geom_angle_atom_site_label_3
_geom_angle
_geom_angle_site_symmetry_1
_geom_angle_site_symmetry_3
_geom_angle_publ_flag
O2 S1 O1 120.7(2) . . ?
O2 S1 C7 104.11(19) . . ?
O2 S1 C6 108.6(2) . . ?
O1 S1 C7 105.2(2) . . ?
O1 S1 C6 109.7(2) . . ?
C6 S1 C7 107.6(2) . . ?
C20 O4 C23 116.9(4) . . ?
C17 N1 C8 125.4(4) . . ?
N1 C17 C22 118.6(4) . . ?
C18 C17 N1 123.7(4) . . ?
C18 C17 C22 117.7(4) . . ?
C21 C22 C17 121.5(4) . . ?
C16 C11 C10 118.3(4) . . ?
C16 C11 C12 119.1(4) . . ?
C12 C11 C10 122.5(4) . . ?
C15 C16 C11 120.6(4) . . ?
O3 C10 C11 122.1(4) . . ?
O3 C10 C9 119.2(4) . . ?
C11 C10 C9 118.7(4) . . ?
C20 C19 C18 120.7(5) . . ?
C22 C21 C20 120.6(4) . . ?
O4 C20 C19 124.9(5) . . ?
O4 C20 C21 116.4(4) . . ?
C19 C20 C21 118.7(4) . . ?
C13 C12 C11 120.1(4) . . ?
N1 C8 C7 107.4(3) . . ?
N1 C8 C9 115.6(3) . . ?
C7 C8 C9 110.0(4) . . ?
C17 C18 C19 120.8(4) . . ?
C14 C13 C12 120.1(4) . . ?
F2 C7 S1 109.2(3) . . ?
F2 C7 F1 105.5(3) . . ?
F2 C7 C8 111.2(4) . . ?
F1 C7 S1 103.9(3) . . ?
F1 C7 C8 111.8(4) . . ?
C8 C7 S1 114.6(3) . . ?
C13 C14 C15 120.2(4) . . ?
C16 C15 C14 119.8(4) . . ?
C10 C9 Cl1 105.4(3) . . ?
C10 C9 C8 111.7(3) . . ?
C8 C9 Cl1 109.1(3) . . ?
C1 C6 S1 119.2(4) . . ?
C1 C6 C5 122.2(5) . . ?
C5 C6 S1 118.6(4) . . ?
C6 C1 C2 119.4(5) . . ?
C3 C4 C5 121.6(5) . . ?
C4 C5 C6 116.9(5) . . ?
C2 C3 C4 120.7(5) . . ?
C3 C2 C1 119.2(6) . . ?

loop_
_geom_bond_atom_site_label_1
_geom_bond_atom_site_label_2
_geom_bond_distance
_geom_bond_site_symmetry_2
_geom_bond_publ_flag
S1 O2 1.430(3) . ?
S1 O1 1.432(3) . ?
S1 C7 1.863(5) . ?
S1 C6 1.745(5) . ?
Cl1 C9 1.799(4) . ?
F2 C7 1.352(5) . ?
F1 C7 1.360(5) . ?
O3 C10 1.217(5) . ?
O4 C20 1.370(5) . ?
O4 C23 1.415(6) . ?
N1 C17 1.394(6) . ?
N1 C8 1.423(6) . ?
C17 C22 1.399(6) . ?
C17 C18 1.384(6) . ?
C22 C21 1.369(6) . ?
C11 C16 1.388(6) . ?
C11 C10 1.479(6) . ?
C11 C12 1.402(6) . ?
C16 C15 1.383(7) . ?
C10 C9 1.530(6) . ?
C19 C20 1.375(7) . ?
C19 C18 1.396(6) . ?
C21 C20 1.393(7) . ?
C12 C13 1.384(6) . ?
C8 C7 1.534(6) . ?
C8 C9 1.543(6) . ?
C13 C14 1.379(7) . ?
C14 C15 1.390(7) . ?
C6 C1 1.383(7) . ?
C6 C5 1.390(7) . ?
C1 C2 1.389(7) . ?
C4 C5 1.385(8) . ?
C4 C3 1.378(9) . ?
C3 C2 1.372(8) . ?
